data_2020293
loop_
_publ_author_name
'Struch, Niklas'
'Schnakenburg, Gregor'
'L\"utzen, Arne'

_publ_section_title
;
 A novel crystal structure of
 {tris[4-(1<i>H</i>-pyrazol-3-yl-\k<i>N</i>^2^)-3-azabut-3-enyl]amine-\k<i>N</i>}iron(II)
 bis(tetrafluoridoborate) methanol monosolvate featuring a low-spin
 configuration
;
_journal_coeditor_code EG3192
_journal_issue 12
_journal_name_full 'Acta Crystallographica Section C'
_journal_page_first
;
;
_journal_paper_doi 10.1107/S2053229615020409
_journal_volume 71
_journal_year 2015
_chemical_formula_iupac '[Fe (C18 H24 N10)] (B F4)2, C H4 O'
_chemical_formula_moiety 'C18 H24 Fe N10 2+, 2(B F4 -), C H4 O'
_chemical_formula_sum 'C19 H28 B2 F8 Fe N10 O'
_chemical_formula_weight 641.98
_chemical_name_systematic
'(Tris[4-(1<i>H</i>-pyrazol-3-yl-\k<i>N</i>^2^)-3-azabut-3-enyl]amine-\k<i>N</i>}iron(II) bis(tetrafluoridoborate) methanol monosolvate'
_space_group_crystal_system orthorhombic
_space_group_IT_number 19
_space_group_name_Hall 'P 2ac 2ab'
_space_group_name_H-M_alt 'P 21 21 21'
_symmetry_space_group_name_Hall 'P 2ac 2ab'
_symmetry_space_group_name_H-M 'P 21 21 21'
_atom_sites_solution_hydrogens geom
_audit_creation_method
;
Olex2 1.2
(compiled 2015.09.30 svn.r3233 for OlexSys, GUI svn.r5103)
;
_cell_angle_alpha 90
_cell_angle_beta 90
_cell_angle_gamma 90
_cell_formula_units_Z 4
_cell_length_a 11.8634(7)
_cell_length_b 12.6803(6)
_cell_length_c 17.1975(9)
_cell_measurement_reflns_used 9996
_cell_measurement_temperature 100(2)
_cell_measurement_theta_max 29.903
_cell_measurement_theta_min 2.63
_cell_volume 2587.0(2)
_computing_cell_refinement
;
SAINT (Bruker, 2013)
;
_computing_data_reduction
;
SAINT (Bruker, 2013)
;
_computing_molecular_graphics
;
OLEX2 (Dolomanov <i>et al.</i>,  2009) and
Mercury (Macrae <i>et al.</i>,  2006)
;
_computing_publication_material
;
OLEX2 (Dolomanov <i>et al.</i>,  2009)
;
_computing_structure_refinement
;
SHELXL2014 (Sheldrick, 2015)
;
_computing_structure_solution
;
SHELXS97 (Sheldrick, 2008)
;
_diffrn_ambient_temperature 100.0
_diffrn_detector_area_resol_mean 7
_diffrn_measured_fraction_theta_full 0.989
_diffrn_measured_fraction_theta_max 0.989
_diffrn_measurement_device_type 'Bruker X8 Kappa APEXII'
_diffrn_measurement_method 'fine slicing \w and \f scans'
_diffrn_radiation_monochromator graphite
_diffrn_radiation_type MoK\a
_diffrn_radiation_wavelength 0.71073
_diffrn_reflns_av_R_equivalents 0.0294
_diffrn_reflns_limit_h_max 13
_diffrn_reflns_limit_h_min -15
_diffrn_reflns_limit_k_max 16
_diffrn_reflns_limit_k_min -16
_diffrn_reflns_limit_l_max 20
_diffrn_reflns_limit_l_min -22
_diffrn_reflns_number 23363
_diffrn_reflns_theta_full 26.000
_diffrn_reflns_theta_max 28.000
_diffrn_reflns_theta_min 3.338
_diffrn_standards_number 0
_exptl_absorpt_coefficient_mu 0.677
_exptl_absorpt_correction_T_max 0.7460
_exptl_absorpt_correction_T_min 0.5893
_exptl_absorpt_correction_type multi-scan
_exptl_absorpt_process_details
;
SADABS-2014/5 (Bruker,2014/5) was used for absorption correction.
wR2(int) was 0.0800 before and 0.0551 after correction.
The Ratio of minimum to maximum transmission is 0.7899.
The \l/2 correction factor is 0.00150.
;
_exptl_crystal_colour orange
_exptl_crystal_density_diffrn 1.648
_exptl_crystal_description needle
_exptl_crystal_F_000 1312
_exptl_crystal_size_max 0.2
_exptl_crystal_size_mid 0.06
_exptl_crystal_size_min 0.04
_refine_diff_density_max 0.421
_refine_diff_density_min -0.433
_refine_ls_abs_structure_details
;
Flack <i>x</i> determined using 2141 quotients [(I+)-(I-)]/[(I+)+(I-)]
(Parsons & Flack, 2004)
;
_refine_ls_abs_structure_Flack 0.013(5)
_refine_ls_extinction_method none
_refine_ls_goodness_of_fit_ref 1.050
_refine_ls_hydrogen_treatment constr
_refine_ls_matrix_type full
_refine_ls_number_parameters 380
_refine_ls_number_reflns 6190
_refine_ls_number_restraints 7
_refine_ls_restrained_S_all 1.055
_refine_ls_R_factor_all 0.0483
_refine_ls_R_factor_gt 0.0373
_refine_ls_shift/su_max 0.000
_refine_ls_shift/su_mean 0.000
_refine_ls_structure_factor_coef Fsqd
_refine_ls_weighting_details
;
 w=1/[\s^2^(Fo^2^)+(0.0421P)^2^+0.7928P]
 where P=(Fo^2^+2Fc^2^)/3
;
_refine_ls_weighting_scheme calc
_refine_ls_wR_factor_gt 0.0824
_refine_ls_wR_factor_ref 0.0864
_reflns_number_gt 5376
_reflns_number_total 6190
_reflns_threshold_expression 'I > 2\s(I)'
_cod_data_source_file eg3192sup1.cif
_cod_data_source_block I
_cod_database_code 2020293
_shelx_space_group_comment
;
The symmetry employed for this shelxl refinement is uniquely defined
by the following loop, which should always be used as a source of
symmetry information in preference to the above space-group names.
They are only intended as comments.
;
_shelx_estimated_absorpt_t_min 0.876
_shelx_estimated_absorpt_t_max 0.973
_shelxl_version_number 20.13

loop_
_space_group_symop_operation_xyz
'x, y, z'
'-x+1/2, -y, z+1/2'
'x+1/2, -y+1/2, -z'
'-x, y+1/2, -z+1/2'

loop_
_atom_site_type_symbol
_atom_site_label
_atom_site_fract_x
_atom_site_fract_y
_atom_site_fract_z
_atom_site_U_iso_or_equiv
_atom_site_adp_type
_atom_site_calc_flag
_atom_site_occupancy
_atom_site_disorder_assembly
_atom_site_disorder_group
Fe Fe 0.39985(4) 0.10496(3) 0.44099(2) 0.01494(12) Uani d 1 . .
N N1 0.3392(2) 0.1110(2) 0.54785(15) 0.0174(6) Uani d 1 . .
N N2 0.2838(3) 0.0480(2) 0.59697(17) 0.0198(6) Uani d 1 . .
H H2 0.2624 -0.0168 0.5861 0.024 Uiso calc 1 . .
N N3 0.4517(2) 0.2475(2) 0.47365(16) 0.0172(6) Uani d 1 . .
N N4 0.3892(3) 0.3171(2) 0.31449(18) 0.0267(7) Uani d 1 . .
N N5 0.3267(3) -0.0303(2) 0.41482(16) 0.0190(6) Uani d 1 . .
N N6 0.3508(3) -0.1345(2) 0.41428(17) 0.0210(6) Uani d 1 . .
H H6 0.4139 -0.1623 0.4316 0.025 Uiso calc 1 . .
N N7 0.2531(2) 0.1569(2) 0.39841(16) 0.0179(6) Uani d 1 . .
N N8 0.5433(3) 0.0410(2) 0.47255(16) 0.0186(6) Uani d 1 . .
N N9 0.5931(3) 0.0058(2) 0.53779(15) 0.0198(6) Uani d 1 . .
H H9 0.5602 0.0036 0.5836 0.024 Uiso calc 1 . .
N N10 0.4806(2) 0.1033(2) 0.33952(15) 0.0194(6) Uani d 1 . .
C C1 0.3547(3) 0.2020(3) 0.58591(19) 0.0187(7) Uani d 1 . .
C C2 0.3082(3) 0.1968(3) 0.6609(2) 0.0226(8) Uani d 1 . .
H H2A 0.3070 0.2502 0.6996 0.027 Uiso calc 1 . .
C C3 0.2649(3) 0.0965(3) 0.66513(19) 0.0215(7) Uani d 1 . .
H H3 0.2278 0.0666 0.7089 0.026 Uiso calc 1 . .
C C4 0.4202(3) 0.2783(3) 0.54172(18) 0.0187(7) Uani d 1 . .
H H4 0.4384 0.3461 0.5616 0.022 Uiso calc 1 . .
C C5 0.5235(3) 0.3188(3) 0.4281(2) 0.0231(8) Uani d 1 . .
H H5A 0.5825 0.2773 0.4013 0.028 Uiso calc 1 . .
H H5B 0.5613 0.3691 0.4635 0.028 Uiso calc 1 . .
C C6 0.4545(3) 0.3805(3) 0.3674(2) 0.0250(8) Uani d 1 . .
H H6A 0.4027 0.4287 0.3952 0.030 Uiso calc 1 . .
H H6B 0.5070 0.4246 0.3366 0.030 Uiso calc 1 . .
C C7 0.2227(3) -0.0220(3) 0.3835(2) 0.0201(7) Uani d 1 . .
C C8 0.1807(3) -0.1217(3) 0.3627(2) 0.0244(8) Uani d 1 . .
H H8 0.1101 -0.1378 0.3395 0.029 Uiso calc 1 . .
C C9 0.2641(3) -0.1904(3) 0.3833(2) 0.0253(8) Uani d 1 . .
H H9A 0.2619 -0.2648 0.3770 0.030 Uiso calc 1 . .
C C10 0.1837(3) 0.0849(3) 0.37710(19) 0.0210(7) Uani d 1 . .
H H10 0.1105 0.1013 0.3581 0.025 Uiso calc 1 . .
C C11 0.2179(3) 0.2672(3) 0.3911(2) 0.0236(8) Uani d 1 . .
H H11A 0.2423 0.3067 0.4378 0.028 Uiso calc 1 . .
H H11B 0.1347 0.2706 0.3883 0.028 Uiso calc 1 . .
C C12 0.2683(3) 0.3192(3) 0.3184(2) 0.0254(8) Uani d 1 . .
H H12A 0.2379 0.2831 0.2718 0.030 Uiso calc 1 . .
H H12B 0.2430 0.3935 0.3164 0.030 Uiso calc 1 . .
C C13 0.6217(3) 0.0320(3) 0.4159(2) 0.0214(8) Uani d 1 . .
C C14 0.7223(3) -0.0087(3) 0.4472(2) 0.0268(8) Uani d 1 . .
H H14 0.7911 -0.0216 0.4206 0.032 Uiso calc 1 . .
C C15 0.6997(3) -0.0256(3) 0.5241(2) 0.0254(8) Uani d 1 . .
H H15 0.7502 -0.0545 0.5613 0.030 Uiso calc 1 . .
C C16 0.5817(3) 0.0654(3) 0.3411(2) 0.0231(8) Uani d 1 . .
H H16 0.6268 0.0601 0.2956 0.028 Uiso calc 1 . .
C C17 0.4351(3) 0.1375(3) 0.2641(2) 0.0260(8) Uani d 1 . .
H H17A 0.3550 0.1160 0.2602 0.031 Uiso calc 1 . .
H H17B 0.4771 0.1021 0.2217 0.031 Uiso calc 1 . .
C C18 0.4440(3) 0.2572(3) 0.2540(2) 0.0267(8) Uani d 1 . .
H H18A 0.5247 0.2769 0.2525 0.032 Uiso calc 1 . .
H H18B 0.4104 0.2767 0.2033 0.032 Uiso calc 1 . .
F F1 0.4169(3) 0.4669(2) 0.68607(14) 0.0531(7) Uani d 1 . .
F F2 0.3159(2) 0.41108(19) 0.79043(13) 0.0352(6) Uani d 1 . .
F F3 0.4769(2) 0.50461(18) 0.80812(13) 0.0326(5) Uani d 1 . .
F F4 0.4862(2) 0.3387(2) 0.7607(2) 0.0564(8) Uani d 1 . .
B B1 0.4221(4) 0.4316(3) 0.7604(3) 0.0282(10) Uani d 1 . .
F F5 0.6126(2) 0.5989(2) 0.42618(16) 0.0522(7) Uani d 1 . .
F F6 0.4823(2) 0.5731(2) 0.51946(15) 0.0504(7) Uani d 1 . .
F F7 0.5275(2) 0.74212(19) 0.47991(14) 0.0364(6) Uani d 1 . .
F F8 0.42884(19) 0.63304(16) 0.40071(12) 0.0316(5) Uani d 1 . .
B B2 0.5128(4) 0.6368(3) 0.4579(2) 0.0286(10) Uani d 1 . .
C C20 0.3116(6) 0.7438(4) 0.6082(3) 0.0656(16) Uani d 1 . .
H H20A 0.2956 0.7362 0.5526 0.098 Uiso calc 0.50(6) A 2
H H20B 0.2450 0.7234 0.6383 0.098 Uiso calc 0.50(6) A 2
H H20C 0.3751 0.6983 0.6223 0.098 Uiso calc 0.50(6) A 2
H H20D 0.3123 0.7618 0.5528 0.098 Uiso calc 0.50(6) A 3
H H20E 0.2419 0.7060 0.6206 0.098 Uiso calc 0.50(6) A 3
H H20F 0.3766 0.6990 0.6202 0.098 Uiso calc 0.50(6) A 3
O OA 0.338(3) 0.8451(13) 0.624(4) 0.157(13) Uani d 0.50(6) A 2
H HA 0.3825 0.8473 0.6617 0.236 Uiso calc 0.50(6) A 2
O OB 0.3177(9) 0.8410(8) 0.6546(9) 0.054(5) Uani d 0.50(6) A 3
H HB 0.3744 0.8386 0.6837 0.081 Uiso calc 0.50(6) A 3

loop_
_atom_site_aniso_label
_atom_site_aniso_U_11
_atom_site_aniso_U_22
_atom_site_aniso_U_33
_atom_site_aniso_U_12
_atom_site_aniso_U_13
_atom_site_aniso_U_23
Fe 0.0133(2) 0.0134(2) 0.0180(2) 0.00059(19) 0.0009(2) -0.00066(18)
N1 0.0150(14) 0.0159(13) 0.0213(14) 0.0007(11) 0.0032(11) 0.0020(12)
N2 0.0187(16) 0.0159(14) 0.0248(15) -0.0019(11) 0.0047(13) 0.0031(11)
N3 0.0132(15) 0.0168(14) 0.0217(14) 0.0000(11) -0.0024(12) 0.0027(11)
N4 0.0249(18) 0.0264(15) 0.0288(16) 0.0033(14) 0.0043(14) 0.0010(12)
N5 0.0194(16) 0.0132(13) 0.0243(15) 0.0018(11) 0.0012(12) -0.0001(11)
N6 0.0226(16) 0.0145(14) 0.0259(15) 0.0022(11) 0.0012(12) -0.0021(11)
N7 0.0163(16) 0.0176(13) 0.0197(14) 0.0013(11) 0.0008(12) -0.0013(11)
N8 0.0192(16) 0.0147(13) 0.0220(14) 0.0018(11) 0.0007(13) 0.0037(11)
N9 0.0181(15) 0.0181(13) 0.0230(14) 0.0002(12) -0.0025(13) 0.0031(10)
N10 0.0207(15) 0.0165(13) 0.0210(13) 0.0028(12) 0.0023(11) 0.0003(12)
C1 0.0151(18) 0.0188(16) 0.0222(17) 0.0011(13) -0.0010(13) -0.0008(13)
C2 0.0169(19) 0.0299(19) 0.0209(17) 0.0000(15) -0.0013(15) -0.0018(14)
C3 0.0169(18) 0.0291(18) 0.0184(15) 0.0039(15) 0.0009(13) 0.0045(15)
C4 0.0133(18) 0.0165(15) 0.0264(17) -0.0015(12) -0.0029(14) -0.0014(12)
C5 0.0210(19) 0.0184(16) 0.030(2) -0.0041(13) 0.0052(15) 0.0034(14)
C6 0.026(2) 0.0182(18) 0.0310(18) 0.0019(14) 0.0063(16) 0.0057(15)
C7 0.0159(19) 0.0225(17) 0.0219(17) 0.0009(14) 0.0025(14) -0.0039(14)
C8 0.021(2) 0.0215(18) 0.0303(18) -0.0040(14) 0.0008(15) -0.0065(14)
C9 0.029(2) 0.0150(16) 0.032(2) -0.0039(15) 0.0038(17) -0.0044(14)
C10 0.0155(18) 0.0247(19) 0.0229(17) 0.0030(14) -0.0007(14) -0.0018(13)
C11 0.0168(19) 0.0200(17) 0.034(2) 0.0025(14) -0.0008(16) -0.0015(15)
C12 0.025(2) 0.0217(17) 0.0294(19) 0.0029(15) -0.0022(16) 0.0036(15)
C13 0.018(2) 0.0177(16) 0.0288(18) -0.0003(13) 0.0044(14) 0.0022(13)
C14 0.0157(19) 0.0238(17) 0.041(2) 0.0029(13) 0.0021(17) 0.0013(17)
C15 0.0168(19) 0.0206(17) 0.039(2) 0.0005(14) -0.0084(17) 0.0054(15)
C16 0.024(2) 0.0210(16) 0.0247(17) 0.0026(14) 0.0070(15) -0.0008(13)
C17 0.031(2) 0.0263(19) 0.0207(17) 0.0079(15) 0.0020(15) 0.0000(13)
C18 0.032(2) 0.0267(19) 0.0217(17) 0.0083(15) 0.0049(16) 0.0074(15)
F1 0.0500(18) 0.078(2) 0.0314(12) -0.0109(15) -0.0046(13) 0.0074(12)
F2 0.0273(13) 0.0361(13) 0.0420(13) -0.0083(10) 0.0089(10) -0.0089(10)
F3 0.0321(14) 0.0336(12) 0.0323(12) -0.0109(10) 0.0011(10) -0.0078(10)
F4 0.0394(17) 0.0366(15) 0.093(2) 0.0084(12) -0.0055(16) -0.0179(15)
B1 0.027(3) 0.029(2) 0.028(2) -0.0043(17) 0.0014(19) -0.0038(16)
F5 0.0335(15) 0.0522(15) 0.0709(18) 0.0232(13) 0.0051(13) -0.0017(14)
F6 0.0575(19) 0.0541(17) 0.0396(14) -0.0166(14) -0.0065(13) 0.0141(12)
F7 0.0273(13) 0.0315(12) 0.0504(14) 0.0040(10) -0.0043(11) -0.0064(11)
F8 0.0332(14) 0.0294(12) 0.0321(11) 0.0065(9) 0.0002(10) -0.0021(9)
B2 0.026(2) 0.030(2) 0.029(2) 0.0027(18) 0.0050(18) 0.0026(16)
C20 0.081(4) 0.041(3) 0.075(4) 0.016(3) 0.020(3) 0.010(3)
OA 0.18(2) 0.045(6) 0.24(3) -0.007(8) -0.140(19) 0.003(9)
OB 0.014(7) 0.023(4) 0.125(9) 0.000(3) -0.017(6) 0.014(4)

loop_
_atom_type_symbol
_atom_type_description
_atom_type_scat_dispersion_real
_atom_type_scat_dispersion_imag
_atom_type_scat_source
C C 0.0033 0.0016 'International Tables Vol C Tables 4.2.6.8 and 6.1.1.4'
H H 0.0000 0.0000 'International Tables Vol C Tables 4.2.6.8 and 6.1.1.4'
B B 0.0013 0.0007 'International Tables Vol C Tables 4.2.6.8 and 6.1.1.4'
F F 0.0171 0.0103 'International Tables Vol C Tables 4.2.6.8 and 6.1.1.4'
Fe Fe 0.3463 0.8444 'International Tables Vol C Tables 4.2.6.8 and 6.1.1.4'
N N 0.0061 0.0033 'International Tables Vol C Tables 4.2.6.8 and 6.1.1.4'
O O 0.0106 0.0060 'International Tables Vol C Tables 4.2.6.8 and 6.1.1.4'

loop_
_geom_angle_atom_site_label_1
_geom_angle_atom_site_label_2
_geom_angle_atom_site_label_3
_geom_angle
N1 Fe N3 79.33(11)
N1 Fe N7 90.61(11)
N1 Fe N10 172.44(12)
N3 Fe N7 94.23(11)
N3 Fe N10 96.22(12)
N5 Fe N1 94.91(12)
N5 Fe N3 171.59(12)
N5 Fe N7 79.61(12)
N5 Fe N10 90.15(12)
N8 Fe N1 94.28(12)
N8 Fe N3 91.66(12)
N8 Fe N5 94.90(12)
N8 Fe N7 172.96(12)
N8 Fe N10 79.66(12)
N10 Fe N7 95.84(11)
N2 N1 Fe 138.1(2)
N2 N1 C1 105.9(3)
C1 N1 Fe 116.0(2)
N1 N2 H2 124.4
N1 N2 C3 111.1(3)
C3 N2 H2 124.4
C4 N3 Fe 116.2(2)
C4 N3 C5 117.8(3)
C5 N3 Fe 126.0(2)
C6 N4 C18 120.4(3)
C12 N4 C6 119.9(3)
C12 N4 C18 119.6(3)
N6 N5 Fe 139.2(2)
C7 N5 Fe 115.2(2)
C7 N5 N6 105.5(3)
N5 N6 H6 124.7
N5 N6 C9 110.6(3)
C9 N6 H6 124.7
C10 N7 Fe 115.4(2)
C10 N7 C11 118.2(3)
C11 N7 Fe 126.4(2)
N9 N8 Fe 138.5(2)
N9 N8 C13 105.7(3)
C13 N8 Fe 115.6(2)
N8 N9 H9 124.3
N8 N9 C15 111.4(3)
C15 N9 H9 124.3
C16 N10 Fe 115.6(2)
C16 N10 C17 118.0(3)
C17 N10 Fe 126.4(2)
N1 C1 C2 110.8(3)
N1 C1 C4 113.0(3)
C2 C1 C4 136.1(3)
C1 C2 H2A 128.1
C3 C2 C1 103.8(3)
C3 C2 H2A 128.1
N2 C3 C2 108.4(3)
N2 C3 H3 125.8
C2 C3 H3 125.8
N3 C4 C1 115.3(3)
N3 C4 H4 122.3
C1 C4 H4 122.3
N3 C5 H5A 109.3
N3 C5 H5B 109.3
N3 C5 C6 111.5(3)
H5A C5 H5B 108.0
C6 C5 H5A 109.3
C6 C5 H5B 109.3
N4 C6 C5 115.5(3)
N4 C6 H6A 108.4
N4 C6 H6B 108.4
C5 C6 H6A 108.4
C5 C6 H6B 108.4
H6A C6 H6B 107.5
N5 C7 C8 110.8(3)
N5 C7 C10 113.5(3)
C8 C7 C10 135.7(3)
C7 C8 H8 127.8
C9 C8 C7 104.5(3)
C9 C8 H8 127.8
N6 C9 C8 108.6(3)
N6 C9 H9A 125.7
C8 C9 H9A 125.7
N7 C10 C7 116.3(3)
N7 C10 H10 121.9
C7 C10 H10 121.9
N7 C11 H11A 109.3
N7 C11 H11B 109.3
N7 C11 C12 111.7(3)
H11A C11 H11B 107.9
C12 C11 H11A 109.3
C12 C11 H11B 109.3
N4 C12 C11 114.8(3)
N4 C12 H12A 108.6
N4 C12 H12B 108.6
C11 C12 H12A 108.6
C11 C12 H12B 108.6
H12A C12 H12B 107.5
N8 C13 C14 109.8(3)
N8 C13 C16 113.2(3)
C14 C13 C16 137.0(3)
C13 C14 H14 127.4
C15 C14 C13 105.1(3)
C15 C14 H14 127.4
N9 C15 C14 107.9(3)
N9 C15 H15 126.1
C14 C15 H15 126.1
N10 C16 C13 115.8(3)
N10 C16 H16 122.1
C13 C16 H16 122.1
N10 C17 H17A 109.3
N10 C17 H17B 109.3
N10 C17 C18 111.5(3)
H17A C17 H17B 108.0
C18 C17 H17A 109.3
C18 C17 H17B 109.3
N4 C18 C17 114.2(3)
N4 C18 H18A 108.7
N4 C18 H18B 108.7
C17 C18 H18A 108.7
C17 C18 H18B 108.7
H18A C18 H18B 107.6
F1 B1 F2 111.8(4)
F1 B1 F3 110.8(3)
F1 B1 F4 107.8(4)
F2 B1 F3 109.2(3)
F2 B1 F4 109.5(3)
F3 B1 F4 107.6(3)
F5 B2 F7 109.3(3)
F5 B2 F8 108.5(3)
F6 B2 F5 108.8(3)
F6 B2 F7 112.6(3)
F6 B2 F8 109.4(3)
F7 B2 F8 108.1(3)
H20A C20 H20B 109.5
H20A C20 H20C 109.5
H20B C20 H20C 109.5
H20D C20 H20E 109.5
H20D C20 H20F 109.5
H20E C20 H20F 109.5
OA C20 H20A 109.5
OA C20 H20B 109.5
OA C20 H20C 109.5
OB C20 H20D 109.5
OB C20 H20E 109.5
OB C20 H20F 109.5
C20 OA HA 109.5
C20 OB HB 109.5

loop_
_geom_bond_atom_site_label_1
_geom_bond_atom_site_label_2
_geom_bond_distance
Fe N1 1.975(3)
Fe N3 1.990(3)
Fe N5 1.974(3)
Fe N7 2.000(3)
Fe N8 1.962(3)
Fe N10 1.991(3)
N1 N2 1.336(4)
N1 C1 1.339(4)
N2 H2 0.8800
N2 C3 1.343(4)
N3 C4 1.290(4)
N3 C5 1.469(4)
N4 C6 1.441(5)
N4 C12 1.435(5)
N4 C18 1.444(5)
N5 N6 1.352(4)
N5 C7 1.350(5)
N6 H6 0.8800
N6 C9 1.357(5)
N7 C10 1.283(4)
N7 C11 1.465(4)
N8 N9 1.344(4)
N8 C13 1.351(5)
N9 H9 0.8800
N9 C15 1.346(5)
N10 C16 1.292(5)
N10 C17 1.470(4)
C1 C2 1.404(5)
C1 C4 1.455(5)
C2 H2A 0.9500
C2 C3 1.374(5)
C3 H3 0.9500
C4 H4 0.9500
C5 H5A 0.9900
C5 H5B 0.9900
C5 C6 1.540(5)
C6 H6A 0.9900
C6 H6B 0.9900
C7 C8 1.405(5)
C7 C10 1.437(5)
C8 H8 0.9500
C8 C9 1.365(5)
C9 H9A 0.9500
C10 H10 0.9500
C11 H11A 0.9900
C11 H11B 0.9900
C11 C12 1.534(5)
C12 H12A 0.9900
C12 H12B 0.9900
C13 C14 1.407(5)
C13 C16 1.435(5)
C14 H14 0.9500
C14 C15 1.366(6)
C15 H15 0.9500
C16 H16 0.9500
C17 H17A 0.9900
C17 H17B 0.9900
C17 C18 1.531(5)
C18 H18A 0.9900
C18 H18B 0.9900
F1 B1 1.357(5)
F2 B1 1.386(5)
F3 B1 1.397(5)
F4 B1 1.402(5)
F5 B2 1.390(5)
F6 B2 1.380(5)
F7 B2 1.398(5)
F8 B2 1.401(5)
C20 H20A 0.9800
C20 H20B 0.9800
C20 H20C 0.9800
C20 H20D 0.9800
C20 H20E 0.9800
C20 H20F 0.9800
C20 OA 1.348(17)
C20 OB 1.470(11)
OA HA 0.8400
OB HB 0.8400

loop_
_geom_hbond_atom_site_label_D
_geom_hbond_atom_site_label_H
_geom_hbond_atom_site_label_A
_geom_hbond_site_symmetry_A
_geom_hbond_distance_DH
_geom_hbond_distance_HA
_geom_hbond_distance_DA
_geom_hbond_angle_DHA
N2 H2 F5 3_456 0.88 2.07 2.784(4) 137.6
N2 H2 OA 1_545 0.88 2.07 2.692(19) 126.8
N2 H2 OB 1_545 0.88 2.25 2.835(12) 123.6
N6 H6 F7 1_545 0.88 1.99 2.849(4) 163.7
N9 H9 F3 4_646 0.88 1.91 2.777(4) 166.8
C2 H2A F2 . 0.95 2.57 3.515(4) 172.2
C2 H2A F4 . 0.95 2.62 3.262(5) 125.0
C6 H6A F8 . 0.99 2.61 3.267(4) 123.8
C9 H9A F2 2_554 0.95 2.55 3.359(4) 143.0
C9 H9A F8 1_545 0.95 2.40 2.987(4) 119.6
C10 H10 F1 3_456 0.95 2.57 3.410(5) 147.5
C10 H10 F4 3_456 0.95 2.63 3.471(5) 147.3
C12 H12B F2 2_564 0.99 2.61 3.596(4) 171.8
C14 H14 F1 3_556 0.95 2.46 3.296(5) 146.2
C14 H14 F6 3_556 0.95 2.58 3.241(5) 127.4
C15 H15 F8 3_556 0.95 2.43 3.304(4) 152.7
C17 H17B F8 4_645 0.99 2.42 3.262(4) 143.2
OB HB F4 4_656 0.84 1.91 2.746(14) 173.1

loop_
_geom_torsion_atom_site_label_1
_geom_torsion_atom_site_label_2
_geom_torsion_atom_site_label_3
_geom_torsion_atom_site_label_4
_geom_torsion
Fe N1 N2 C3 179.5(3)
Fe N1 C1 C2 -180.0(2)
Fe N1 C1 C4 -3.3(4)
Fe N3 C4 C1 2.4(4)
Fe N3 C5 C6 81.6(3)
Fe N5 N6 C9 -175.3(3)
Fe N5 C7 C8 176.4(2)
Fe N5 C7 C10 -1.5(4)
Fe N7 C10 C7 -2.6(4)
Fe N7 C11 C12 80.8(3)
Fe N8 N9 C15 -176.2(3)
Fe N8 C13 C14 176.3(2)
Fe N8 C13 C16 -3.7(4)
Fe N10 C16 C13 -1.1(4)
Fe N10 C17 C18 82.7(4)
N1 N2 C3 C2 0.9(4)
N1 C1 C2 C3 0.4(4)
N1 C1 C4 N3 0.6(4)
N2 N1 C1 C2 0.1(4)
N2 N1 C1 C4 176.7(3)
N3 C5 C6 N4 -55.4(4)
N5 N6 C9 C8 0.1(4)
N5 C7 C8 C9 0.3(4)
N5 C7 C10 N7 2.8(5)
N6 N5 C7 C8 -0.2(4)
N6 N5 C7 C10 -178.2(3)
N7 C11 C12 N4 -57.6(4)
N8 N9 C15 C14 1.2(4)
N8 C13 C14 C15 1.3(4)
N8 C13 C16 N10 3.1(5)
N9 N8 C13 C14 -0.6(4)
N9 N8 C13 C16 179.3(3)
N10 C17 C18 N4 -56.8(4)
C1 N1 N2 C3 -0.6(4)
C1 C2 C3 N2 -0.8(4)
C2 C1 C4 N3 176.1(4)
C4 N3 C5 C6 -99.5(3)
C4 C1 C2 C3 -175.1(4)
C5 N3 C4 C1 -176.6(3)
C6 N4 C12 C11 -69.6(4)
C6 N4 C18 C17 113.3(4)
C7 N5 N6 C9 0.1(4)
C7 C8 C9 N6 -0.2(4)
C8 C7 C10 N7 -174.5(4)
C10 N7 C11 C12 -100.4(4)
C10 C7 C8 C9 177.6(4)
C11 N7 C10 C7 178.5(3)
C12 N4 C6 C5 112.0(4)
C12 N4 C18 C17 -71.0(4)
C13 N8 N9 C15 -0.4(4)
C13 C14 C15 N9 -1.5(4)
C14 C13 C16 N10 -177.0(4)
C16 N10 C17 C18 -99.4(4)
C16 C13 C14 C15 -178.6(4)
C17 N10 C16 C13 -179.2(3)
C18 N4 C6 C5 -72.3(4)
C18 N4 C12 C11 114.7(4)
